data_4067615
loop_
_publ_author_name
'Xiong, Yun'
'Yao, Shenglai'
'Driess, Matthias'

_publ_section_title
;
 Unusual [3+1] Cycloaddition of a Stable Silylene with a
 2,3-Diazabuta-1,3-diene versus [4+1] Cycloaddition toward a
 Buta-1,3-diene
;
_journal_issue 4
_journal_name_full Organometallics
_journal_page_first 987
_journal_paper_doi 10.1021/om901034w
_journal_volume 29
_journal_year 2010
_chemical_formula_sum 'C35 H53 N4 Si'
_chemical_formula_weight 557.90
_chemical_name_systematic
; 
 ? 
;
_space_group_IT_number 62
_symmetry_cell_setting orthorhombic
_symmetry_space_group_name_Hall '-P 2ac 2n'
_symmetry_space_group_name_H-M 'P n m a'
_atom_sites_solution_hydrogens geom
_atom_sites_solution_primary direct
_atom_sites_solution_secondary difmap
_audit_creation_method
;
CrysAlis RED, Oxford Diffraction Ltd.,
Version 1.171.31.8 (release 12-01-2007 CrysAlis171 .NET)
(compiled Jan 12 2007,17:49:11)
;
_cell_angle_alpha 90.00
_cell_angle_beta 90.00
_cell_angle_gamma 90.00
_cell_formula_units_Z 4
_cell_length_a 16.8960(9)
_cell_length_b 20.2468(10)
_cell_length_c 9.5609(4)
_cell_measurement_reflns_used 2163
_cell_measurement_temperature 150(2)
_cell_measurement_theta_max 32.3400
_cell_measurement_theta_min 2.9180
_cell_volume 3270.7(3)
_computing_cell_refinement
;
CrysAlis RED, Oxford Diffraction Ltd.,
Version 1.171.31.8 (release 12-01-2007 CrysAlis171 .NET)
(compiled Jan 12 2007,17:49:11)
;
_computing_data_collection
;
CrysAlis CCD, Oxford Diffraction Ltd.,
Version 1.171.31.8 (release 12-01-2007 CrysAlis171 .NET)
(compiled Jan 12 2007,17:49:11)
;
_computing_data_reduction
;
CrysAlis RED, Oxford Diffraction Ltd.,
Version 1.171.31.8 (release 12-01-2007 CrysAlis171 .NET)
(compiled Jan 12 2007,17:49:11)
;
_computing_publication_material 'SHELXL-97 (Sheldrick, 1997)'
_computing_structure_refinement 'SHELXL-97 (Sheldrick, 1997)'
_computing_structure_solution 'SHELXS-97 (Sheldrick, 1990)'
_diffrn_ambient_temperature 150(2)
_diffrn_measured_fraction_theta_full 0.998
_diffrn_measured_fraction_theta_max 0.998
_diffrn_measurement_device_type 'Oxford Diffraction Xcalibur S Sapphire'
_diffrn_measurement_method \w
_diffrn_radiation_monochromator graphite
_diffrn_radiation_source 'Enhance (Mo) X-ray Source'
_diffrn_radiation_type MoK\a
_diffrn_radiation_wavelength 0.71073
_diffrn_reflns_av_R_equivalents 0.1133
_diffrn_reflns_av_sigmaI/netI 0.1133
_diffrn_reflns_limit_h_max 17
_diffrn_reflns_limit_h_min -20
_diffrn_reflns_limit_k_max 24
_diffrn_reflns_limit_k_min -24
_diffrn_reflns_limit_l_max 11
_diffrn_reflns_limit_l_min -10
_diffrn_reflns_number 14604
_diffrn_reflns_theta_full 25.00
_diffrn_reflns_theta_max 25.00
_diffrn_reflns_theta_min 3.14
_exptl_absorpt_coefficient_mu 0.101
_exptl_absorpt_correction_T_max 1.00000
_exptl_absorpt_correction_T_min 0.91731
_exptl_absorpt_correction_type multi-scan
_exptl_absorpt_process_details
;
CrysAlis RED, Oxford Diffraction Ltd.,
Version 1.171.32.5 (release 08-05-2007 CrysAlis171 .NET)
(compiled May  8 2007,13:10:02)
Empirical absorption correction using spherical harmonics,
 implemented in SCALE3 ABSPACK scaling algorithm.
;
_exptl_crystal_colour colorless
_exptl_crystal_density_diffrn 1.133
_exptl_crystal_density_method 'not measured'
_exptl_crystal_description prism
_exptl_crystal_F_000 1220
_exptl_crystal_size_max 0.28
_exptl_crystal_size_mid 0.17
_exptl_crystal_size_min 0.12
_refine_diff_density_max 0.230
_refine_diff_density_min -0.264
_refine_diff_density_rms 0.039
_refine_ls_extinction_method none
_refine_ls_goodness_of_fit_ref 1.059
_refine_ls_hydrogen_treatment constr
_refine_ls_matrix_type full
_refine_ls_number_parameters 305
_refine_ls_number_reflns 2967
_refine_ls_number_restraints 218
_refine_ls_restrained_S_all 1.039
_refine_ls_R_factor_all 0.1594
_refine_ls_R_factor_gt 0.0769
_refine_ls_shift/su_max 0.000
_refine_ls_shift/su_mean 0.000
_refine_ls_structure_factor_coef Fsqd
_refine_ls_weighting_details 'calc w=1/[\s^2^(Fo^2^)+(0.0675P)^2^+0.0000P] where P=(Fo^2^+2Fc^2^)/3'
_refine_ls_weighting_scheme calc
_refine_ls_wR_factor_gt 0.1367
_refine_ls_wR_factor_ref 0.1654
_reflns_number_gt 1659
_reflns_number_total 2967
_reflns_threshold_expression >2sigma(I)
_cod_data_source_file om901034w_si_001.cif
_cod_data_source_block compound2
_cod_original_sg_symbol_H-M Pnma
_cod_database_code 4067615

loop_
_symmetry_equiv_pos_as_xyz
'x, y, z'
'-x+1/2, -y, z+1/2'
'x+1/2, -y+1/2, -z+1/2'
'-x, y+1/2, -z'
'-x, -y, -z'
'x-1/2, y, -z-1/2'
'-x-1/2, y-1/2, z-1/2'
'x, -y-1/2, z'

loop_
_atom_site_label
_atom_site_type_symbol
_atom_site_fract_x
_atom_site_fract_y
_atom_site_fract_z
_atom_site_U_iso_or_equiv
_atom_site_adp_type
_atom_site_occupancy
_atom_site_symmetry_multiplicity
_atom_site_calc_flag
_atom_site_refinement_flags
_atom_site_disorder_assembly
_atom_site_disorder_group
Si1 Si 0.86140(8) 0.2500 0.07924(12) 0.0317(4) Uani 1 2 d S . .
N1 N 0.82907(16) 0.31693(12) 0.1740(2) 0.0330(7) Uani 1 1 d . A .
N2 N 0.8297(3) 0.2500 -0.1001(4) 0.0413(10) Uani 1 2 d S . .
N3 N 0.9052(3) 0.2500 -0.1549(4) 0.0626(14) Uani 1 2 d S . .
C1 C 0.7285(2) 0.36919(18) 0.3217(4) 0.0597(12) Uani 1 1 d . . .
H1A H 0.6842 0.3567 0.3825 0.090 Uiso 1 1 calc R . .
H1B H 0.7091 0.3977 0.2463 0.090 Uiso 1 1 calc R . .
H1C H 0.7683 0.3930 0.3766 0.090 Uiso 1 1 calc R . .
C2 C 0.7629(2) 0.31166(16) 0.2637(3) 0.0342(8) Uani 1 1 d . . .
C3 C 0.7330(3) 0.2500 0.2975(4) 0.0240(10) Uani 1 2 d S . .
H3 H 0.6857 0.2500 0.3510 0.029 Uiso 1 2 calc SR . .
C4 C 0.8666(3) 0.38151(19) 0.1658(4) 0.0554(11) Uani 1 1 d . . .
C5 C 0.8230(7) 0.4272(6) 0.0458(14) 0.042(2) Uani 0.466(5) 1 d PU A 1
C6 C 0.8531(7) 0.4916(5) 0.0354(10) 0.065(2) Uani 0.466(5) 1 d PU A 1
H6 H 0.8325 0.5211 -0.0327 0.078 Uiso 0.466(5) 1 calc PR A 1
C7 C 0.9127(8) 0.5122(7) 0.1240(12) 0.064(2) Uani 0.466(5) 1 d PU A 1
H7 H 0.9306 0.5566 0.1171 0.076 Uiso 0.466(5) 1 calc PR A 1
C8 C 0.9468(8) 0.4723(5) 0.2201(12) 0.055(2) Uani 0.466(5) 1 d PU A 1
H8 H 0.9886 0.4878 0.2780 0.066 Uiso 0.466(5) 1 calc PR A 1
C9 C 0.9181(8) 0.4067(6) 0.2318(13) 0.043(2) Uani 0.466(5) 1 d PU A 1
C10 C 0.9567(7) 0.3620(6) 0.3420(12) 0.038(2) Uani 0.466(5) 1 d PU A 1
H10 H 0.9510 0.3154 0.3085 0.045 Uiso 0.466(5) 1 calc PR A 1
C11 C 0.9109(9) 0.3674(8) 0.4820(15) 0.075(4) Uani 0.466(5) 1 d PU A 1
H11A H 0.9158 0.4124 0.5186 0.113 Uiso 0.466(5) 1 calc PR A 1
H11B H 0.9331 0.3361 0.5496 0.113 Uiso 0.466(5) 1 calc PR A 1
H11C H 0.8550 0.3571 0.4662 0.113 Uiso 0.466(5) 1 calc PR A 1
C12 C 1.0454(5) 0.3744(5) 0.3653(9) 0.063(3) Uani 0.466(5) 1 d P A 1
H12A H 1.0531 0.4191 0.4022 0.094 Uiso 0.466(5) 1 calc PR A 1
H12B H 1.0736 0.3700 0.2762 0.094 Uiso 0.466(5) 1 calc PR A 1
H12C H 1.0661 0.3421 0.4322 0.094 Uiso 0.466(5) 1 calc PR A 1
C13 C 0.7547(7) 0.4075(6) -0.0469(13) 0.047(3) Uani 0.466(5) 1 d PU A 1
H13 H 0.7362 0.3629 -0.0165 0.056 Uiso 0.466(5) 1 calc PR A 1
C14 C 0.7850(8) 0.4017(7) -0.2021(12) 0.068(3) Uani 0.466(5) 1 d PU A 1
H14A H 0.7989 0.4456 -0.2373 0.102 Uiso 0.466(5) 1 calc PR A 1
H14B H 0.7431 0.3827 -0.2606 0.102 Uiso 0.466(5) 1 calc PR A 1
H14C H 0.8317 0.3730 -0.2050 0.102 Uiso 0.466(5) 1 calc PR A 1
C15 C 0.6833(7) 0.4553(7) -0.0393(14) 0.067(3) Uani 0.466(5) 1 d PU A 1
H15A H 0.6633 0.4569 0.0569 0.100 Uiso 0.466(5) 1 calc PR A 1
H15B H 0.6413 0.4396 -0.1018 0.100 Uiso 0.466(5) 1 calc PR A 1
H15C H 0.7001 0.4996 -0.0682 0.100 Uiso 0.466(5) 1 calc PR A 1
C16 C 0.7652(3) 0.2500 -0.1759(5) 0.0567(16) Uani 1 2 d S . .
C17 C 0.6869(3) 0.2500 -0.1062(5) 0.0721(19) Uani 1 2 d S . .
H17A H 0.6940 0.2449 -0.0050 0.108 Uiso 0.50 1 calc PR . .
H17B H 0.6550 0.2133 -0.1421 0.108 Uiso 0.50 1 calc PR . .
H17C H 0.6598 0.2918 -0.1253 0.108 Uiso 0.50 1 calc PR . .
C18 C 0.7712(4) 0.2500 -0.3307(5) 0.081(2) Uani 1 2 d S . .
H18A H 0.8190 0.2738 -0.3592 0.122 Uiso 0.50 1 calc PR . .
H18B H 0.7246 0.2718 -0.3706 0.122 Uiso 0.50 1 calc PR . .
H18C H 0.7739 0.2044 -0.3647 0.122 Uiso 0.50 1 calc PR . .
C19 C 0.9561(3) 0.2500 -0.0246(5) 0.0423(13) Uani 1 2 d S . .
C20 C 1.0087(2) 0.3111(2) -0.0260(4) 0.0597(11) Uani 1 1 d . . .
H20A H 1.0429 0.3101 -0.1089 0.090 Uiso 1 1 calc R . .
H20B H 1.0416 0.3117 0.0585 0.090 Uiso 1 1 calc R . .
H20C H 0.9756 0.3508 -0.0286 0.090 Uiso 1 1 calc R . .
C5A C 0.8560(6) 0.4254(6) 0.0811(10) 0.040(2) Uani 0.534(5) 1 d PU A 2
C6A C 0.8998(7) 0.4845(5) 0.0782(10) 0.057(2) Uani 0.534(5) 1 d PU A 2
H6A H 0.8883 0.5175 0.0107 0.068 Uiso 0.534(5) 1 calc PR A 2
C7A C 0.9584(7) 0.4937(5) 0.1722(9) 0.057(2) Uani 0.534(5) 1 d PU A 2
H7A H 0.9891 0.5330 0.1674 0.068 Uiso 0.534(5) 1 calc PR A 2
C8A C 0.9752(5) 0.4474(4) 0.2762(8) 0.0493(18) Uani 0.534(5) 1 d PU A 2
H8A H 1.0155 0.4562 0.3430 0.059 Uiso 0.534(5) 1 calc PR A 2
C9A C 0.9340(5) 0.3892(5) 0.2822(10) 0.033(2) Uani 0.534(5) 1 d PU A 2
C10A C 0.9495(5) 0.3414(4) 0.4019(9) 0.0366(19) Uani 0.534(5) 1 d PU A 2
H10A H 0.9089 0.3056 0.3962 0.044 Uiso 0.534(5) 1 calc PR A 2
C11A C 0.9414(7) 0.3735(5) 0.5412(9) 0.053(3) Uani 0.534(5) 1 d PU A 2
H11D H 0.9835 0.4063 0.5532 0.079 Uiso 0.534(5) 1 calc PR A 2
H11E H 0.9455 0.3400 0.6147 0.079 Uiso 0.534(5) 1 calc PR A 2
H11F H 0.8898 0.3954 0.5473 0.079 Uiso 0.534(5) 1 calc PR A 2
C12A C 1.0317(5) 0.3087(4) 0.3873(7) 0.064(3) Uani 0.534(5) 1 d P A 2
H12D H 1.0731 0.3423 0.3977 0.096 Uiso 0.534(5) 1 calc PR A 2
H12E H 1.0362 0.2880 0.2949 0.096 Uiso 0.534(5) 1 calc PR A 2
H12F H 1.0381 0.2750 0.4600 0.096 Uiso 0.534(5) 1 calc PR A 2
C13A C 0.7891(6) 0.4178(5) -0.0247(12) 0.042(2) Uani 0.534(5) 1 d PU A 2
H13A H 0.7663 0.3726 -0.0125 0.050 Uiso 0.534(5) 1 calc PR A 2
C14A C 0.8198(7) 0.4228(6) -0.1751(10) 0.061(3) Uani 0.534(5) 1 d PU A 2
H14D H 0.7756 0.4177 -0.2405 0.091 Uiso 0.534(5) 1 calc PR A 2
H14E H 0.8589 0.3880 -0.1918 0.091 Uiso 0.534(5) 1 calc PR A 2
H14F H 0.8446 0.4661 -0.1892 0.091 Uiso 0.534(5) 1 calc PR A 2
C15A C 0.7224(6) 0.4673(6) -0.0016(10) 0.059(2) Uani 0.534(5) 1 d PU A 2
H15D H 0.7422 0.5121 -0.0175 0.088 Uiso 0.534(5) 1 calc PR A 2
H15E H 0.7029 0.4635 0.0946 0.088 Uiso 0.534(5) 1 calc PR A 2
H15F H 0.6791 0.4580 -0.0670 0.088 Uiso 0.534(5) 1 calc PR A 2

loop_
_atom_site_aniso_label
_atom_site_aniso_U_11
_atom_site_aniso_U_22
_atom_site_aniso_U_33
_atom_site_aniso_U_23
_atom_site_aniso_U_13
_atom_site_aniso_U_12
Si1 0.0260(8) 0.0426(8) 0.0267(7) 0.000 0.0062(6) 0.000
N1 0.0329(17) 0.0311(16) 0.0351(15) -0.0004(11) 0.0100(13) -0.0061(14)
N2 0.034(3) 0.064(3) 0.025(2) 0.000 0.008(2) 0.000
N3 0.038(3) 0.114(4) 0.036(3) 0.000 0.013(2) 0.000
C1 0.064(3) 0.042(2) 0.073(3) -0.0124(19) 0.036(2) -0.009(2)
C2 0.033(2) 0.040(2) 0.0295(18) -0.0042(15) 0.0075(16) -0.0029(17)
C3 0.019(3) 0.028(3) 0.025(2) 0.000 0.0041(19) 0.000
C4 0.060(3) 0.047(3) 0.059(3) -0.013(2) 0.040(2) -0.019(2)
C5 0.035(6) 0.045(4) 0.048(6) 0.019(5) 0.006(4) -0.007(5)
C6 0.054(6) 0.068(5) 0.074(6) 0.030(4) 0.003(4) -0.007(5)
C7 0.055(5) 0.063(5) 0.073(6) 0.024(4) 0.007(4) -0.015(5)
C8 0.047(4) 0.056(5) 0.060(5) 0.013(4) 0.005(3) -0.014(4)
C9 0.039(5) 0.048(4) 0.042(5) 0.003(3) 0.004(4) -0.009(4)
C10 0.035(4) 0.049(5) 0.030(6) -0.003(4) 0.006(4) -0.012(4)
C11 0.046(9) 0.110(9) 0.069(10) 0.028(8) -0.019(6) -0.004(7)
C12 0.037(6) 0.058(7) 0.094(7) 0.002(5) -0.002(5) -0.016(5)
C13 0.043(6) 0.051(5) 0.047(4) 0.015(4) 0.000(5) -0.002(5)
C14 0.080(9) 0.080(9) 0.044(5) 0.024(5) 0.002(5) -0.006(6)
C15 0.052(7) 0.064(7) 0.084(8) 0.022(5) -0.011(5) 0.010(6)
C16 0.043(4) 0.107(5) 0.020(3) 0.000 0.004(3) 0.000
C17 0.040(4) 0.146(6) 0.030(3) 0.000 -0.007(3) 0.000
C18 0.060(4) 0.158(7) 0.026(3) 0.000 0.004(3) 0.000
C19 0.031(3) 0.061(4) 0.035(3) 0.000 0.011(2) 0.000
C20 0.040(3) 0.086(3) 0.053(2) 0.001(2) 0.023(2) -0.010(2)
C5A 0.034(5) 0.047(4) 0.038(4) 0.009(4) 0.001(4) -0.014(5)
C6A 0.050(5) 0.065(5) 0.054(5) 0.013(4) 0.001(3) -0.011(5)
C7A 0.051(5) 0.063(5) 0.056(5) 0.019(3) 0.000(3) -0.018(4)
C8A 0.049(4) 0.054(4) 0.045(4) 0.004(3) -0.002(3) -0.013(3)
C9A 0.026(4) 0.051(5) 0.023(5) -0.003(3) 0.005(4) -0.009(4)
C10A 0.029(4) 0.053(5) 0.028(5) -0.002(3) 0.004(4) -0.008(4)
C11A 0.051(8) 0.068(5) 0.039(6) 0.010(5) 0.010(4) -0.006(5)
C12A 0.052(6) 0.086(7) 0.054(5) 0.015(4) -0.013(4) -0.001(5)
C13A 0.036(6) 0.050(4) 0.039(4) 0.020(4) 0.002(4) -0.013(4)
C14A 0.063(7) 0.081(7) 0.038(4) 0.010(4) 0.001(4) -0.018(5)
C15A 0.053(6) 0.069(6) 0.054(5) 0.030(4) -0.004(4) 0.009(5)

loop_
_atom_type_symbol
_atom_type_description
_atom_type_scat_dispersion_real
_atom_type_scat_dispersion_imag
_atom_type_scat_source
C C 0.0033 0.0016 'International Tables Vol C Tables 4.2.6.8 and 6.1.1.4'
H H 0.0000 0.0000 'International Tables Vol C Tables 4.2.6.8 and 6.1.1.4'
N N 0.0061 0.0033 'International Tables Vol C Tables 4.2.6.8 and 6.1.1.4'
Si Si 0.0817 0.0704 'International Tables Vol C Tables 4.2.6.8 and 6.1.1.4'

loop_
_geom_angle_atom_site_label_1
_geom_angle_atom_site_label_2
_geom_angle_atom_site_label_3
_geom_angle
_geom_angle_site_symmetry_1
_geom_angle_site_symmetry_3
N1 Si1 N1 104.03(17) . 8_565
N1 Si1 N2 114.11(12) . .
N1 Si1 N2 114.11(12) 8_565 .
N1 Si1 C19 123.22(11) . .
N1 Si1 C19 123.22(11) 8_565 .
N2 Si1 C19 75.53(19) . .
N1 Si1 N3 126.89(9) . .
N1 Si1 N3 126.89(9) 8_565 .
N2 Si1 N3 35.64(16) . .
C19 Si1 N3 39.88(18) . .
C2 N1 C4 116.5(3) . .
C2 N1 Si1 120.8(2) . .
C4 N1 Si1 122.7(2) . .
C16 N2 N3 124.1(4) . .
C16 N2 Si1 140.9(4) . .
N3 N2 Si1 95.0(3) . .
N2 N3 C19 102.3(3) . .
N2 N3 Si1 49.4(2) . .
C19 N3 Si1 52.9(2) . .
C3 C2 N1 119.9(3) . .
C3 C2 C1 120.0(3) . .
N1 C2 C1 120.1(3) . .
C2 C3 C2 128.7(4) . 8_565
C9 C4 C5A 98.6(8) . .
C9 C4 N1 132.4(7) . .
C5A C4 N1 128.9(6) . .
C9 C4 C9A 21.3(6) . .
C5A C4 C9A 119.9(7) . .
N1 C4 C9A 111.1(5) . .
C9 C4 C5 117.2(8) . .
C5A C4 C5 19.9(7) . .
N1 C4 C5 110.3(6) . .
C9A C4 C5 138.4(7) . .
C6 C5 C13 118.8(10) . .
C6 C5 C4 114.1(10) . .
C13 C5 C4 127.1(9) . .
C7 C6 C5 120.1(10) . .
C8 C7 C6 123.2(12) . .
C7 C8 C9 117.9(12) . .
C4 C9 C8 127.5(10) . .
C4 C9 C10 115.0(9) . .
C8 C9 C10 117.5(11) . .
C9 C10 C11 109.9(10) . .
C9 C10 C12 114.7(10) . .
C11 C10 C12 110.5(9) . .
C5 C13 C15 113.8(9) . .
C5 C13 C14 109.0(9) . .
C15 C13 C14 110.1(9) . .
N2 C16 C17 119.7(4) . .
N2 C16 C18 119.7(5) . .
C17 C16 C18 120.6(5) . .
N3 C19 C20 108.9(3) . .
N3 C19 C20 108.9(3) . 8_565
C20 C19 C20 108.6(4) . 8_565
N3 C19 Si1 87.2(3) . .
C20 C19 Si1 120.0(2) . .
C20 C19 Si1 120.0(2) 8_565 .
C4 C5A C6A 123.8(8) . .
C4 C5A C13A 118.6(9) . .
C6A C5A C13A 117.5(9) . .
C7A C6A C5A 119.4(10) . .
C6A C7A C8A 122.0(10) . .
C9A C8A C7A 120.2(9) . .
C8A C9A C10A 119.4(8) . .
C8A C9A C4 114.6(8) . .
C10A C9A C4 125.8(7) . .
C11A C10A C9A 112.3(8) . .
C11A C10A C12A 110.6(7) . .
C9A C10A C12A 111.2(8) . .
C14A C13A C5A 111.4(7) . .
C14A C13A C15A 110.1(8) . .
C5A C13A C15A 112.7(9) . .

loop_
_geom_bond_atom_site_label_1
_geom_bond_atom_site_label_2
_geom_bond_distance
_geom_bond_site_symmetry_2
Si1 N1 1.719(3) .
Si1 N1 1.719(3) 8_565
Si1 N2 1.797(4) .
Si1 C19 1.883(5) .
Si1 N3 2.358(4) .
N1 C2 1.412(4) .
N1 C4 1.455(4) .
N2 C16 1.308(6) .
N2 N3 1.379(5) .
N3 C19 1.514(6) .
C1 C2 1.416(4) .
C2 C3 1.385(4) .
C3 C2 1.385(4) 8_565
C4 C9 1.189(13) .
C4 C5A 1.215(11) .
C4 C9A 1.600(10) .
C4 C5 1.648(12) .
C5 C6 1.405(16) .
C5 C13 1.508(14) .
C6 C7 1.380(15) .
C7 C8 1.353(16) .
C8 C9 1.420(15) .
C9 C10 1.534(12) .
C10 C11 1.549(18) .
C10 C12 1.536(13) .
C13 C15 1.548(15) .
C13 C14 1.574(15) .
C16 C17 1.482(7) .
C16 C18 1.484(6) .
C19 C20 1.524(5) .
C19 C20 1.524(5) 8_565
C5A C6A 1.408(15) .
C5A C13A 1.524(11) .
C6A C7A 1.350(14) .
C7A C8A 1.397(11) .
C8A C9A 1.370(11) .
C9A C10A 1.521(11) .
C10A C11A 1.489(13) .
C10A C12A 1.545(12) .
C13A C14A 1.532(13) .
C13A C15A 1.524(13) .
